data_7028183
loop_
_publ_author_name
'Albertin, Gabriele'
'Antoniutti, Stefano'
'Garcia-Font\'an, Soledad'
'Carballo, Rosa'
'Padoan, Fabio'

_publ_section_title
;
 Preparation, characterisation and reactivity of a series of classical and
 non-classical rhenium hydride complexes&#x200A;&#x2021;
;
_journal_issue 12
_journal_name_full 'Journal of the Chemical Society, Dalton Transactions'
_journal_page_first 2071
_journal_paper_doi 10.1039/a801230j
_journal_year 1998
_chemical_formula_sum 'C29 H27 O5 P2 Re'
_chemical_formula_weight 703.65
_chemical_name_systematic
;
mer,trans-tricarbonyl-hydride-bis(diphenyl-methyl-phosphinite)rhenium(I) 
;
_space_group_IT_number 14
_symmetry_cell_setting monoclinic
_symmetry_space_group_name_Hall '-P 2ybc'
_symmetry_space_group_name_H-M 'P 1 21/c 1'
_atom_sites_solution_hydrogens located
_atom_sites_solution_primary direct
_atom_sites_solution_secondary difmap
_audit_creation_method SHELXL
_cell_angle_alpha 90.00
_cell_angle_beta 91.290(10)
_cell_angle_gamma 90.00
_cell_formula_units_Z 4
_cell_length_a 8.629(2)
_cell_length_b 30.720(11)
_cell_length_c 10.617(2)
_cell_measurement_reflns_used 25
_cell_measurement_temperature 203(2)
_cell_measurement_theta_max 13
_cell_measurement_theta_min 9
_cell_volume 2813.7(13)
_computing_cell_refinement 'CAD4 Enraf Nonius'
_computing_data_collection 'CAD4 Enraf Nonius'
_computing_data_reduction 'HELENA (Spek, 1996)'
_computing_molecular_graphics 'ZORTEP (Zsolnai, 1994)'
_computing_publication_material 'SHELXL-93 (Sheldrick, 1993)'
_computing_structure_refinement 'SHELXL-93 (Sheldrick, 1993)'
_computing_structure_solution 'SHELXS-86 (Sheldrick, 1990)'
_diffrn_ambient_temperature 203(2)
_diffrn_measurement_device 'CAD4 Enraf-Nonius'
_diffrn_measurement_method '\w scans'
_diffrn_radiation_monochromator graphite
_diffrn_radiation_source 'fine-focus sealed tube'
_diffrn_radiation_type MoKa
_diffrn_radiation_wavelength 0.71073
_diffrn_reflns_av_R_equivalents 0.0238
_diffrn_reflns_av_sigmaI/netI 0.0501
_diffrn_reflns_limit_h_max 10
_diffrn_reflns_limit_h_min -1
_diffrn_reflns_limit_k_max 39
_diffrn_reflns_limit_k_min 0
_diffrn_reflns_limit_l_max 13
_diffrn_reflns_limit_l_min -13
_diffrn_reflns_number 7309
_diffrn_reflns_theta_max 26.94
_diffrn_reflns_theta_min 3.08
_diffrn_standards_decay_% 0
_diffrn_standards_interval_count 200
_diffrn_standards_interval_time 3600
_diffrn_standards_number 3
_exptl_absorpt_coefficient_mu 4.469
_exptl_absorpt_correction_T_max 0.999
_exptl_absorpt_correction_T_min 0.892
_exptl_absorpt_correction_type Psi-scans
_exptl_crystal_colour colourless
_exptl_crystal_density_diffrn 1.661
_exptl_crystal_density_meas ?
_exptl_crystal_description prismatic
_exptl_crystal_F_000 1384
_exptl_crystal_size_max 0.50
_exptl_crystal_size_mid 0.30
_exptl_crystal_size_min 0.10
_refine_diff_density_max .588
_refine_diff_density_min -.527
_refine_diff_density_rms .121
_refine_ls_extinction_method none
_refine_ls_goodness_of_fit_all 1.075
_refine_ls_goodness_of_fit_obs 1.001
_refine_ls_hydrogen_treatment ref
_refine_ls_matrix_type full
_refine_ls_number_parameters 442
_refine_ls_number_reflns 6081
_refine_ls_number_restraints 0
_refine_ls_restrained_S_all 1.078
_refine_ls_restrained_S_obs 1.001
_refine_ls_R_factor_all 0.0656
_refine_ls_R_factor_obs 0.0329
_refine_ls_shift/esd_max -0.091
_refine_ls_shift/esd_mean 0.002
_refine_ls_structure_factor_coef Fsqd
_refine_ls_weighting_details 'w=1/[s^2^(Fo^2^)+( 0.0291P)^2^+1.2374P] where P=(Fo^2^+2Fc^2^)/3'
_refine_ls_weighting_scheme calc
_refine_ls_wR_factor_all 0.0754
_refine_ls_wR_factor_obs 0.0597
_reflns_number_observed 4531
_reflns_number_total 6085
_reflns_observed_criterion >2sigma(I)
_cod_data_source_file J801230sup1.cif
_cod_data_source_block '[ReH(CO)3(PPh2OMe)2]'
_cod_depositor_comments
;
The following automatic conversions were performed:

'_exptl_crystal_density_meas' value 'not measured' was changed to '?'
- the value is perceived as not measured.

Automatic conversion script
Id: cif_fix_values 3008 2015-01-20 13:52:24Z robertas 

The following automatic conversions were performed:

'_refine_ls_weighting_scheme' value 'calc w=1/[s^2^(Fo^2^)+(
0.0291P)^2^+1.2374P] where P=(Fo^2^+2Fc^2^)/3' was changed to 'calc'.
New tag '_refine_ls_weighting_details' was created. The value of the
new tag was set to 'w=1/[s^2^(Fo^2^)+( 0.0291P)^2^+1.2374P] where
P=(Fo^2^+2Fc^2^)/3'.

Automatic conversion script
Id: cif_fix_values 3143 2015-03-26 13:38:13Z robertas 
;
_cod_original_sg_symbol_H-M P2(1)/c
_cod_database_code 7028183

loop_
_symmetry_equiv_pos_as_xyz
'x, y, z'
'-x, y+1/2, -z+1/2'
'-x, -y, -z'
'x, -y-1/2, z-1/2'

loop_
_atom_site_aniso_label
_atom_site_aniso_U_11
_atom_site_aniso_U_22
_atom_site_aniso_U_33
_atom_site_aniso_U_23
_atom_site_aniso_U_13
_atom_site_aniso_U_12
Re 0.03710(12) 0.02816(10) 0.03034(10) 0.00511(9) 0.00145(7) -0.00083(11)
C1 0.043(3) 0.043(3) 0.042(3) 0.009(3) -0.001(3) 0.003(3)
O1 0.057(3) 0.064(3) 0.075(3) 0.022(2) 0.009(2) -0.021(2)
C2 0.048(4) 0.041(3) 0.047(3) 0.002(3) -0.004(3) 0.007(3)
O2 0.080(3) 0.065(3) 0.075(3) -0.029(3) -0.008(3) 0.018(3)
C3 0.045(4) 0.058(4) 0.053(4) 0.026(3) -0.014(3) -0.006(3)
O3 0.072(4) 0.113(4) 0.098(4) 0.070(3) -0.019(3) -0.048(3)
P1 0.0390(8) 0.0299(6) 0.0316(7) 0.0040(5) 0.0021(6) 0.0031(6)
O10 0.052(2) 0.039(2) 0.043(2) 0.000(2) 0.013(2) 0.013(2)
C10 0.053(5) 0.078(5) 0.059(5) -0.006(4) 0.021(4) 0.010(4)
C11 0.042(3) 0.046(3) 0.036(3) 0.001(3) 0.001(2) 0.004(3)
C12 0.053(4) 0.041(3) 0.046(4) -0.005(3) -0.006(3) -0.003(3)
C13 0.075(5) 0.053(4) 0.061(4) -0.009(4) 0.004(4) -0.013(4)
C14 0.052(4) 0.073(5) 0.059(4) -0.009(4) -0.005(3) -0.014(4)
C15 0.047(4) 0.100(6) 0.070(5) 0.002(4) -0.021(4) 0.004(4)
C16 0.056(4) 0.058(4) 0.065(5) 0.004(4) -0.012(4) 0.004(4)
C21 0.042(3) 0.034(3) 0.034(3) 0.010(2) -0.002(2) -0.005(2)
C22 0.083(5) 0.043(3) 0.046(3) 0.012(3) 0.021(3) 0.013(3)
C23 0.094(6) 0.067(5) 0.047(4) 0.010(3) 0.031(4) 0.000(4)
C24 0.081(5) 0.063(4) 0.054(4) 0.025(3) 0.009(4) -0.011(4)
C25 0.089(6) 0.051(4) 0.092(6) 0.034(4) 0.016(5) 0.008(4)
C26 0.059(4) 0.041(3) 0.069(4) 0.015(3) 0.015(4) 0.009(3)
P2 0.0401(8) 0.0307(6) 0.0312(7) 0.0023(5) 0.0024(6) 0.0023(6)
O20 0.045(2) 0.044(2) 0.042(2) 0.002(2) 0.003(2) 0.011(2)
C20 0.056(5) 0.066(5) 0.059(4) 0.007(4) 0.016(4) 0.022(4)
C31 0.041(3) 0.043(3) 0.036(3) -0.001(2) 0.003(3) -0.008(3)
C32 0.058(4) 0.049(4) 0.051(4) -0.011(3) 0.008(3) -0.005(3)
C33 0.087(6) 0.047(4) 0.068(5) -0.016(3) 0.024(4) -0.015(4)
C34 0.071(6) 0.086(6) 0.063(5) -0.031(4) 0.008(4) -0.039(5)
C35 0.068(5) 0.087(6) 0.070(5) -0.009(4) -0.016(4) -0.023(5)
C36 0.062(5) 0.056(4) 0.059(4) -0.002(3) -0.006(4) -0.003(3)
C41 0.045(3) 0.038(3) 0.030(3) -0.001(2) 0.002(2) -0.002(2)
C42 0.066(5) 0.053(4) 0.046(4) 0.014(3) 0.007(3) 0.014(3)
C43 0.068(5) 0.077(5) 0.056(4) 0.006(4) 0.023(4) 0.003(4)
C44 0.073(5) 0.054(4) 0.047(4) 0.017(3) -0.004(4) -0.009(4)
C45 0.074(5) 0.066(4) 0.033(3) 0.015(3) 0.009(3) -0.009(4)
C46 0.055(4) 0.048(3) 0.044(3) 0.011(3) 0.001(3) 0.002(3)

loop_
_atom_site_label
_atom_site_type_symbol
_atom_site_fract_x
_atom_site_fract_y
_atom_site_fract_z
_atom_site_U_iso_or_equiv
_atom_site_thermal_displace_type
_atom_site_occupancy
_atom_site_calc_flag
Re Re 0.17094(2) 0.114153(6) 0.09655(2) 0.03186(7) Uani 1 d
H1 H 0.0959(79) 0.1495(21) 0.2019(60) 0.093(23) Uiso 1 d
C1 C 0.3225(7) 0.1573(2) 0.0366(5) 0.0427(13) Uani 1 d
O1 O 0.4074(5) 0.18221(14) 0.0009(4) 0.0652(13) Uani 1 d
C2 C 0.2337(7) 0.0702(2) -0.0238(5) 0.0455(14) Uani 1 d
O2 O 0.2664(6) 0.0435(2) -0.0944(4) 0.0732(14) Uani 1 d
C3 C 0.0160(7) 0.0745(2) 0.1661(6) 0.052(2) Uani 1 d
O3 O -0.0729(6) 0.0519(2) 0.2076(5) 0.094(2) Uani 1 d
P1 P -0.0177(2) 0.14655(4) -0.04059(12) 0.0335(3) Uani 1 d
O10 O -0.1246(5) 0.18470(11) 0.0171(3) 0.0446(9) Uani 1 d
C10 C -0.2153(10) 0.1752(3) 0.1238(8) 0.063(2) Uani 1 d
C11 C -0.1638(6) 0.1121(2) -0.1183(5) 0.0410(12) Uani 1 d
C12 C -0.1533(8) 0.0672(2) -0.1212(6) 0.0468(15) Uani 1 d
C13 C -0.2648(10) 0.0425(2) -0.1798(7) 0.063(2) Uani 1 d
C14 C -0.3901(8) 0.0612(3) -0.2381(7) 0.062(2) Uani 1 d
C15 C -0.4032(9) 0.1058(3) -0.2372(7) 0.073(2) Uani 1 d
C16 C -0.2907(9) 0.1310(3) -0.1772(7) 0.060(2) Uani 1 d
C21 C 0.0590(6) 0.1772(2) -0.1718(5) 0.0367(12) Uani 1 d
C22 C 0.1593(8) 0.1569(2) -0.2529(6) 0.057(2) Uani 1 d
C23 C 0.2233(10) 0.1794(2) -0.3521(6) 0.069(2) Uani 1 d
C24 C 0.1848(9) 0.2215(2) -0.3742(7) 0.066(2) Uani 1 d
C25 C 0.0858(10) 0.2419(3) -0.2962(8) 0.077(2) Uani 1 d
C26 C 0.0220(8) 0.2204(2) -0.1939(7) 0.056(2) Uani 1 d
P2 P 0.3415(2) 0.09519(4) 0.26717(12) 0.0340(3) Uani 1 d
O20 O 0.4683(4) 0.05703(12) 0.2465(3) 0.0438(9) Uani 1 d
C20 C 0.5616(9) 0.0568(3) 0.1360(8) 0.060(2) Uani 1 d
C31 C 0.4615(7) 0.1386(2) 0.3375(5) 0.0400(13) Uani 1 d
C32 C 0.4199(9) 0.1818(2) 0.3288(6) 0.053(2) Uani 1 d
C33 C 0.5121(11) 0.2137(2) 0.3854(7) 0.067(2) Uani 1 d
C34 C 0.6432(10) 0.2030(3) 0.4501(7) 0.073(2) Uani 1 d
C35 C 0.6853(10) 0.1604(3) 0.4604(7) 0.075(2) Uani 1 d
C36 C 0.5969(9) 0.1282(2) 0.4049(7) 0.059(2) Uani 1 d
C41 C 0.2504(7) 0.0719(2) 0.4046(5) 0.0375(12) Uani 1 d
C42 C 0.1180(8) 0.0902(2) 0.4510(6) 0.055(2) Uani 1 d
C43 C 0.0449(10) 0.0727(3) 0.5529(7) 0.066(2) Uani 1 d
C44 C 0.2339(10) 0.0174(2) 0.5659(6) 0.058(2) Uani 1 d
C45 C 0.1043(9) 0.0359(2) 0.6104(6) 0.058(2) Uani 1 d
C46 C 0.3089(8) 0.0347(2) 0.4631(6) 0.0488(15) Uani 1 d
H12 H -0.0778(65) 0.0553(17) -0.0859(50) 0.040(18) Uiso 1 d
H13 H -0.2524(76) 0.0164(19) -0.1837(58) 0.060(22) Uiso 1 d
H14 H -0.4720(91) 0.0406(25) -0.2800(69) 0.104(27) Uiso 1 d
H15 H -0.4875(76) 0.1189(18) -0.2683(56) 0.053(18) Uiso 1 d
H16 H -0.3028(73) 0.1558(19) -0.1770(57) 0.051(21) Uiso 1 d
H22 H 0.1957(74) 0.1273(20) -0.2403(58) 0.066(20) Uiso 1 d
H23 H 0.2841(78) 0.1662(21) -0.4074(60) 0.071(22) Uiso 1 d
H24 H 0.2296(78) 0.2376(21) -0.4425(61) 0.077(22) Uiso 1 d
H25 H 0.0662(100) 0.2695(27) -0.3026(77) 0.116(32) Uiso 1 d
H26 H -0.0515(83) 0.2335(21) -0.1480(63) 0.077(23) Uiso 1 d
H32 H 0.3385(68) 0.1900(18) 0.2859(51) 0.042(18) Uiso 1 d
H33 H 0.4771(67) 0.2412(19) 0.3726(51) 0.047(17) Uiso 1 d
H34 H 0.6940(90) 0.2240(23) 0.4891(68) 0.091(26) Uiso 1 d
H35 H 0.7930(98) 0.1546(25) 0.5049(74) 0.111(29) Uiso 1 d
H36 H 0.6239(72) 0.0982(20) 0.4084(57) 0.061(19) Uiso 1 d
H42 H 0.0840(82) 0.1162(20) 0.4112(66) 0.078(22) Uiso 1 d
H43 H -0.0365(74) 0.0829(20) 0.5742(60) 0.056(21) Uiso 1 d
H44 H 0.2742(87) -0.0043(23) 0.5996(66) 0.082(25) Uiso 1 d
H45 H 0.0533(64) 0.0237(17) 0.6751(52) 0.047(16) Uiso 1 d
H46 H 0.4116(61) 0.0231(15) 0.4347(45) 0.037(14) Uiso 1 d
H10A H -0.2651(74) 0.2012(20) 0.1468(58) 0.061(19) Uiso 1 d
H10B H -0.1636(75) 0.1724(20) 0.1951(60) 0.058(22) Uiso 1 d
H10C H -0.3092(101) 0.1524(29) 0.1055(72) 0.121(32) Uiso 1 d
H20A H 0.6258(80) 0.0368(22) 0.1504(61) 0.065(22) Uiso 1 d
H20B H 0.5055(114) 0.0691(31) 0.0577(91) 0.147(39) Uiso 1 d
H20C H 0.6199(129) 0.0842(38) 0.1383(103) 0.167(48) Uiso 1 d

loop_
_atom_type_symbol
_atom_type_description
_atom_type_scat_dispersion_real
_atom_type_scat_dispersion_imag
_atom_type_scat_source
C C .0033 .0016 'International Tables Vol C Tables 4.2.6.8 and 6.1.1.4'
H H .0000 .0000 'International Tables Vol C Tables 4.2.6.8 and 6.1.1.4'
O O .0106 .0060 'International Tables Vol C Tables 4.2.6.8 and 6.1.1.4'
P P .1023 .0942 'International Tables Vol C Tables 4.2.6.8 and 6.1.1.4'
Re Re -1.0185 7.2310 'International Tables Vol C Tables 4.2.6.8 and 6.1.1.4'

loop_
_geom_angle_atom_site_label_1
_geom_angle_atom_site_label_2
_geom_angle_atom_site_label_3
_geom_angle
_geom_angle_publ_flag
H1 Re C2 173.3(23) y
H1 Re C3 82.9(23) y
C2 Re C3 91.0(3) y
H1 Re C1 92.8(23) y
C2 Re C1 93.3(2) y
C3 Re C1 175.6(3) y
H1 Re P1 82.5(22) y
C2 Re P1 94.9(2) y
C3 Re P1 91.6(2) y
C1 Re P1 88.3(2) y
H1 Re P2 83.9(22) y
C2 Re P2 98.8(2) y
C3 Re P2 88.6(2) y
C1 Re P2 90.4(2) y
P1 Re P2 166.27(5) y
H1 Re H1 0.0(63) ?
C2 Re H1 173.3(23) ?
C3 Re H1 82.9(23) ?
C1 Re H1 92.8(23) ?
P1 Re H1 82.5(22) ?
P2 Re H1 83.9(22) ?
O1 C1 Re 178.9(5) ?
O2 C2 Re 177.8(6) ?
O3 C3 Re 179.1(6) ?
O10 P1 C21 97.8(2) ?
O10 P1 C11 101.3(2) ?
C21 P1 C11 102.3(2) ?
O10 P1 Re 117.3(2) ?
C21 P1 Re 115.5(2) ?
C11 P1 Re 119.3(2) ?
C10 O10 P1 118.8(4) ?
O10 C10 H10A 107.2(38) ?
O10 C10 H10B 115.5(43) ?
H10A C10 H10B 94.9(53) ?
O10 C10 H10C 114.3(42) ?
H10A C10 H10C 104.4(57) ?
H10B C10 H10C 117.2(61) ?
C16 C11 C12 117.5(6) ?
C16 C11 P1 119.7(5) ?
C12 C11 P1 122.8(5) ?
C13 C12 C11 121.3(7) ?
C13 C12 H12 120.0(39) ?
C11 C12 H12 118.7(39) ?
C14 C13 C12 121.0(7) ?
C14 C13 H13 120.0(49) ?
C12 C13 H13 118.8(49) ?
C13 C14 C15 118.9(7) ?
C13 C14 H14 117.5(42) ?
C15 C14 H14 123.6(42) ?
C14 C15 C16 120.2(7) ?
C14 C15 H15 121.1(40) ?
C16 C15 H15 118.5(41) ?
C11 C16 C15 121.0(7) ?
C11 C16 H16 121.5(50) ?
C15 C16 H16 117.4(50) ?
C22 C21 C26 118.2(5) ?
C22 C21 P1 119.1(4) ?
C26 C21 P1 122.7(5) ?
C21 C22 C23 120.9(6) ?
C21 C22 H22 122.8(38) ?
C23 C22 H22 116.1(38) ?
C24 C23 C22 120.5(7) ?
C24 C23 H23 117.6(42) ?
C22 C23 H23 121.6(43) ?
C23 C24 C25 119.5(6) ?
C23 C24 H24 121.2(41) ?
C25 C24 H24 119.3(41) ?
C24 C25 C26 121.4(7) ?
C24 C25 H25 122.0(57) ?
C26 C25 H25 116.3(58) ?
C21 C26 C25 119.5(7) ?
C21 C26 H26 119.8(44) ?
C25 C26 H26 120.4(44) ?
O20 P2 C41 97.4(2) ?
O20 P2 C31 101.7(2) ?
C41 P2 C31 102.1(2) ?
O20 P2 Re 118.79(15) ?
C41 P2 Re 115.8(2) ?
C31 P2 Re 117.7(2) ?
C20 O20 P2 120.4(4) ?
O20 C20 H20A 103.5(47) ?
O20 C20 H20B 113.4(53) ?
H20A C20 H20B 135.7(68) ?
O20 C20 H20C 105.8(64) ?
H20A C20 H20C 106.7(75) ?
H20B C20 H20C 86.3(71) ?
C32 C31 C36 118.0(6) ?
C32 C31 P2 121.9(5) ?
C36 C31 P2 120.1(5) ?
C31 C32 C33 120.3(7) ?
C31 C32 H32 121.4(38) ?
C33 C32 H32 118.3(39) ?
C34 C33 C32 120.8(7) ?
C34 C33 H33 125.2(39) ?
C32 C33 H33 114.0(39) ?
C33 C34 C35 119.6(7) ?
C33 C34 H34 117.7(51) ?
C35 C34 H34 122.6(51) ?
C34 C35 C36 120.9(8) ?
C34 C35 H35 115.7(44) ?
C36 C35 H35 123.1(45) ?
C35 C36 C31 120.4(7) ?
C35 C36 H36 123.2(40) ?
C31 C36 H36 116.4(40) ?
C42 C41 C46 118.3(5) ?
C42 C41 P2 120.2(4) ?
C46 C41 P2 121.5(4) ?
C43 C42 C41 121.4(6) ?
C43 C42 H42 122.6(44) ?
C41 C42 H42 115.9(43) ?
C42 C43 C45 119.8(7) ?
C42 C43 H43 119.2(48) ?
C45 C43 H43 120.8(47) ?
C45 C44 C46 121.4(7) ?
C45 C44 H44 122.0(52) ?
C46 C44 H44 116.6(53) ?
C44 C45 C43 119.5(6) ?
C44 C45 H45 120.9(36) ?
C43 C45 H45 119.6(36) ?
C44 C46 C41 119.6(6) ?
C44 C46 H46 122.0(28) ?
C41 C46 H46 118.0(28) ?

loop_
_geom_bond_atom_site_label_1
_geom_bond_atom_site_label_2
_geom_bond_distance
_geom_bond_publ_flag
Re H1 1.70(6) y
Re C2 1.943(6) y
Re C3 1.966(6) y
Re C1 1.977(6) y
Re P1 2.3775(14) y
Re P2 2.3804(14) y
C1 O1 1.131(6) y
C2 O2 1.152(6) y
C3 O3 1.131(7) y
P1 O10 1.620(4) y
P1 C21 1.818(5) y
P1 C11 1.828(6) y
O10 C10 1.422(8) y
C10 H10A 0.94(6) ?
C10 H10B 0.87(6) ?
C10 H10C 1.08(9) ?
C11 C16 1.376(9) ?
C11 C12 1.383(8) ?
C12 C13 1.365(9) ?
C12 H12 0.83(5) ?
C13 C14 1.362(10) ?
C13 H13 0.81(6) ?
C14 C15 1.374(10) ?
C14 H14 1.04(8) ?
C15 C16 1.386(10) ?
C15 H15 0.89(6) ?
C16 H16 0.77(6) ?
C21 C22 1.384(8) ?
C21 C26 1.385(7) ?
C22 C23 1.386(8) ?
C22 H22 0.97(6) ?
C23 C24 1.354(10) ?
C23 H23 0.89(6) ?
C24 C25 1.356(10) ?
C24 H24 0.97(6) ?
C25 C26 1.395(9) ?
C25 H25 0.87(8) ?
C26 H26 0.90(7) ?
P2 O20 1.622(4) y
P2 C41 1.820(5) y
P2 C31 1.837(6) y
O20 C20 1.438(8) y
C20 H20A 0.84(7) ?
C20 H20B 1.02(10) ?
C20 H20C 0.98(12) ?
C31 C32 1.379(8) ?
C31 C36 1.393(9) ?
C32 C33 1.391(9) ?
C32 H32 0.87(5) ?
C33 C34 1.351(11) ?
C33 H33 0.91(5) ?
C34 C35 1.361(11) ?
C34 H34 0.88(7) ?
C35 C36 1.375(9) ?
C35 H35 1.05(8) ?
C36 H36 0.95(6) ?
C41 C42 1.375(8) ?
C41 C46 1.390(7) ?
C42 C43 1.374(9) ?
C42 H42 0.95(6) ?
C43 C45 1.380(10) ?
C43 H43 0.81(6) ?
C44 C45 1.348(10) ?
C44 C46 1.386(9) ?
C44 H44 0.83(7) ?
C45 H45 0.91(6) ?
C46 H46 1.01(5) ?
